data_7133276
loop_
_publ_author_name
'Pattathil, Vignesh'
'Pranckevicius, Conor'

_publ_section_title
;
 Aromaticity transfer in an annulated 1,4,2-diazaborole: facile access to
 <i>C</i><sub>s</sub> symmetric 1,4,2,5-diazadiborinines.
;
_journal_issue 60
_journal_name_full 'Chemical communications (Cambridge, England)'
_journal_page_first 7705
_journal_page_last 7708
_journal_paper_doi 10.1039/d4cc02414a
_journal_volume 60
_journal_year 2024
_chemical_formula_sum 'C27 H31 B I N3'
_chemical_formula_weight 535.26
_space_group_crystal_system monoclinic
_space_group_IT_number 14
_space_group_name_Hall '-P 2ybc'
_space_group_name_H-M_alt 'P 1 21/c 1'
_atom_sites_solution_hydrogens geom
_audit_creation_method SHELXL-2014/7
_audit_update_record
;
2024-02-07 deposited with the CCDC.	2024-07-01 downloaded from the CCDC.
;
_cell_angle_alpha 90
_cell_angle_beta 108.797(2)
_cell_angle_gamma 90
_cell_formula_units_Z 4
_cell_length_a 8.0398(6)
_cell_length_b 28.378(2)
_cell_length_c 11.9315(9)
_cell_measurement_reflns_used 9971
_cell_measurement_temperature 150
_cell_measurement_theta_max 30.40
_cell_measurement_theta_min 2.68
_cell_volume 2577.0(3)
_computing_cell_refinement 'Bruker SAINT'
_computing_data_collection 'Bruker APEX2'
_computing_data_reduction 'Bruker SAINT'
_computing_molecular_graphics 'Bruker SHELXTL'
_computing_publication_material 'Bruker SHELXTL'
_computing_structure_refinement 'SHELXL-2014/7 (Sheldrick, 2014)'
_computing_structure_solution 'SHELXS-97 (Sheldrick 2008)'
_diffrn_ambient_temperature 150
_diffrn_measured_fraction_theta_full 1.000
_diffrn_measured_fraction_theta_max 0.995
_diffrn_measurement_device_type 'Bruker APEX-II CCD'
_diffrn_measurement_method '\f and \w scans'
_diffrn_radiation_type MoK\a
_diffrn_radiation_wavelength 0.71073
_diffrn_reflns_av_R_equivalents 0.0646
_diffrn_reflns_av_unetI/netI 0.0349
_diffrn_reflns_Laue_measured_fraction_full 1.000
_diffrn_reflns_Laue_measured_fraction_max 0.995
_diffrn_reflns_limit_h_max 11
_diffrn_reflns_limit_h_min -9
_diffrn_reflns_limit_k_max 40
_diffrn_reflns_limit_k_min -40
_diffrn_reflns_limit_l_max 17
_diffrn_reflns_limit_l_min -17
_diffrn_reflns_number 82821
_diffrn_reflns_point_group_measured_fraction_full 1.000
_diffrn_reflns_point_group_measured_fraction_max 0.995
_diffrn_reflns_theta_full 25.242
_diffrn_reflns_theta_max 30.614
_diffrn_reflns_theta_min 1.435
_exptl_absorpt_coefficient_mu 1.261
_exptl_absorpt_correction_T_max 0.7461
_exptl_absorpt_correction_T_min 0.6993
_exptl_absorpt_correction_type none
_exptl_absorpt_process_details sadabs
_exptl_crystal_colour colourless
_exptl_crystal_density_diffrn 1.380
_exptl_crystal_description blade
_exptl_crystal_F_000 1088
_exptl_crystal_recrystallization_method 'DCM/Ether layering'
_exptl_crystal_size_max 0.190
_exptl_crystal_size_mid 0.060
_exptl_crystal_size_min 0.036
_refine_diff_density_max 0.849
_refine_diff_density_min -1.343
_refine_diff_density_rms 0.094
_refine_ls_extinction_method none
_refine_ls_goodness_of_fit_ref 1.072
_refine_ls_hydrogen_treatment constr
_refine_ls_matrix_type full
_refine_ls_number_parameters 296
_refine_ls_number_reflns 7912
_refine_ls_number_restraints 0
_refine_ls_restrained_S_all 1.072
_refine_ls_R_factor_all 0.0531
_refine_ls_R_factor_gt 0.0350
_refine_ls_shift/su_max 0.001
_refine_ls_shift/su_mean 0.000
_refine_ls_structure_factor_coef Fsqd
_refine_ls_weighting_details 'w=1/[\s^2^(Fo^2^)+(0.0241P)^2^+2.8427P] where P=(Fo^2^+2Fc^2^)/3'
_refine_ls_weighting_scheme calc
_refine_ls_wR_factor_gt 0.0666
_refine_ls_wR_factor_ref 0.0716
_reflns_Friedel_coverage 0.000
_reflns_number_gt 6300
_reflns_number_total 7912
_reflns_threshold_expression 'I > 2\s(I)'
_cod_data_source_file d4cc02414a2.cif
_cod_data_source_block vpn049
_cod_depositor_comments 'Adding full bibliography for 7133270--7133276.cif.'
_cod_original_cell_volume 2577.1(3)
_cod_original_sg_symbol_H-M 'P 21/c'
_cod_database_code 7133276
_shelx_shelxl_version_number 2014/7
_shelx_space_group_comment
;
The symmetry employed for this shelxl refinement is uniquely defined
by the following loop, which should always be used as a source of
symmetry information in preference to the above space-group names.
They are only intended as comments.
;
_shelx_estimated_absorpt_t_min 0.796
_shelx_estimated_absorpt_t_max 0.956

loop_
_space_group_symop_operation_xyz
'x, y, z'
'-x, y+1/2, -z+1/2'
'-x, -y, -z'
'x, -y-1/2, z-1/2'

loop_
_atom_site_label
_atom_site_type_symbol
_atom_site_fract_x
_atom_site_fract_y
_atom_site_fract_z
_atom_site_U_iso_or_equiv
_atom_site_adp_type
_atom_site_occupancy
_atom_site_site_symmetry_order
_atom_site_calc_flag
_atom_site_refinement_flags_posn
_atom_site_refinement_flags_adp
_atom_site_refinement_flags_occupancy
_atom_site_disorder_assembly
_atom_site_disorder_group
I1_1 I 0.00118(2) 0.70339(2) 0.18910(2) 0.01870(4) Uani 1 1 d . . . . .
N1_2 N 0.5196(2) 0.65354(6) 0.87488(15) 0.0134(3) Uani 1 1 d . . . . .
C1_2 C 0.5867(3) 0.65235(8) 0.99374(19) 0.0177(4) Uani 1 1 d . . . . .
H1_2 H 0.6986 0.6402 1.0298 0.021 Uiso 1 1 calc R U . . .
B1_2 B 0.6163(3) 0.63610(9) 0.7799(2) 0.0143(4) Uani 1 1 d . . . . .
N2_2 N 0.3202(2) 0.67069(6) 0.70056(16) 0.0146(3) Uani 1 1 d . . . . .
C2_2 C 0.4907(3) 0.66907(9) 1.0624(2) 0.0220(5) Uani 1 1 d . . . . .
H2_2 H 0.5368 0.6675 1.1445 0.026 Uiso 1 1 calc R U . . .
N3_2 N 0.3925(2) 0.65070(6) 0.54938(16) 0.0150(4) Uani 1 1 d . . . . .
C3_2 C 0.3252(3) 0.68817(8) 1.0091(2) 0.0201(5) Uani 1 1 d . . . . .
H3_2 H 0.2596 0.6990 1.0554 0.024 Uiso 1 1 calc R U . . .
C4_2 C 0.2572(3) 0.69114(7) 0.8862(2) 0.0169(4) Uani 1 1 d . . . . .
H4_2 H 0.1481 0.7046 0.8483 0.020 Uiso 1 1 calc R U . . .
C5_2 C 0.3598(3) 0.67307(7) 0.82388(18) 0.0138(4) Uani 1 1 d . . . . .
C6_2 C 0.4490(3) 0.64984(7) 0.66761(18) 0.0131(4) Uani 1 1 d . . . . .
C7_2 C 0.1811(3) 0.68458(8) 0.6032(2) 0.0196(5) Uani 1 1 d . . . . .
H7_2 H 0.0780 0.6994 0.6033 0.024 Uiso 1 1 calc R U . . .
C8_2 C 0.2270(3) 0.67205(8) 0.5077(2) 0.0198(5) Uani 1 1 d . . . . .
H8_2 H 0.1607 0.6768 0.4288 0.024 Uiso 1 1 calc R U . . .
C9_2 C 0.7708(3) 0.67500(9) 0.7980(2) 0.0222(5) Uani 1 1 d . . . . .
H9A_2 H 0.8138 0.6740 0.7318 0.033 Uiso 1 1 calc R U . . .
H9B_2 H 0.8651 0.6682 0.8694 0.033 Uiso 1 1 calc R U . . .
H9C_2 H 0.7248 0.7058 0.8036 0.033 Uiso 1 1 calc R U . . .
C10_2 C 0.6686(3) 0.58044(8) 0.79811(18) 0.0146(4) Uani 1 1 d . . . . .
C11_2 C 0.8187(3) 0.56204(8) 0.77538(19) 0.0178(4) Uani 1 1 d . . . . .
C12_2 C 0.8743(3) 0.51598(8) 0.8075(2) 0.0220(5) Uani 1 1 d . . . . .
H12_2 H 0.9749 0.5052 0.7933 0.026 Uiso 1 1 calc R U . . .
C13_2 C 0.7859(3) 0.48553(8) 0.8598(2) 0.0235(5) Uani 1 1 d . . . . .
C14_2 C 0.6307(3) 0.50206(8) 0.8727(2) 0.0219(5) Uani 1 1 d . . . . .
H14_2 H 0.5650 0.4820 0.9035 0.026 Uiso 1 1 calc R U . . .
C15_2 C 0.5696(3) 0.54767(8) 0.8410(2) 0.0176(4) Uani 1 1 d . . . . .
C16_2 C 0.4926(3) 0.63211(8) 0.47750(18) 0.0156(4) Uani 1 1 d . . . . .
C17_2 C 0.4729(3) 0.58465(8) 0.4467(2) 0.0196(5) Uani 1 1 d . . . . .
C18_2 C 0.5757(3) 0.56733(8) 0.3817(2) 0.0225(5) Uani 1 1 d . . . . .
H18_2 H 0.5644 0.5358 0.3589 0.027 Uiso 1 1 calc R U . . .
C19_2 C 0.6940(3) 0.59538(9) 0.3498(2) 0.0214(5) Uani 1 1 d . . . . .
C20_2 C 0.7071(3) 0.64291(8) 0.38088(19) 0.0193(4) Uani 1 1 d . . . . .
H20_2 H 0.7855 0.6620 0.3591 0.023 Uiso 1 1 calc R U . . .
C21_2 C 0.6045(3) 0.66235(8) 0.44420(18) 0.0169(4) Uani 1 1 d . . . . .
C22_2 C 0.9226(3) 0.58950(9) 0.7114(2) 0.0248(5) Uani 1 1 d . . . . .
H22A_2 H 0.9875 0.5680 0.6792 0.037 Uiso 1 1 calc R U . . .
H22B_2 H 1.0026 0.6104 0.7660 0.037 Uiso 1 1 calc R U . . .
H22C_2 H 0.8434 0.6075 0.6484 0.037 Uiso 1 1 calc R U . . .
C23_2 C 0.8516(4) 0.43606(9) 0.8954(3) 0.0350(7) Uani 1 1 d . . . . .
H23A_2 H 0.8204 0.4162 0.8265 0.053 Uiso 1 1 calc R U . . .
H23B_2 H 0.7992 0.4240 0.9513 0.053 Uiso 1 1 calc R U . . .
H23C_2 H 0.9771 0.4365 0.9308 0.053 Uiso 1 1 calc R U . . .
C24_2 C 0.3873(3) 0.55883(8) 0.8464(2) 0.0233(5) Uani 1 1 d . . . . .
H24A_2 H 0.3238 0.5771 0.7784 0.035 Uiso 1 1 calc R U . . .
H24B_2 H 0.3976 0.5764 0.9171 0.035 Uiso 1 1 calc R U . . .
H24C_2 H 0.3253 0.5300 0.8472 0.035 Uiso 1 1 calc R U . . .
C25_2 C 0.3453(4) 0.55382(9) 0.4816(2) 0.0295(6) Uani 1 1 d . . . . .
H25A_2 H 0.2324 0.5689 0.4594 0.044 Uiso 1 1 calc R U . . .
H25B_2 H 0.3870 0.5490 0.5657 0.044 Uiso 1 1 calc R U . . .
H25C_2 H 0.3352 0.5240 0.4420 0.044 Uiso 1 1 calc R U . . .
C26_2 C 0.8066(4) 0.57537(10) 0.2815(2) 0.0316(6) Uani 1 1 d . . . . .
H26A_2 H 0.7328 0.5650 0.2051 0.047 Uiso 1 1 calc R U . . .
H26B_2 H 0.8729 0.5491 0.3241 0.047 Uiso 1 1 calc R U . . .
H26C_2 H 0.8857 0.5992 0.2720 0.047 Uiso 1 1 calc R U . . .
C27_2 C 0.6137(4) 0.71424(8) 0.4722(2) 0.0258(5) Uani 1 1 d . . . . .
H27A_2 H 0.7095 0.7281 0.4525 0.039 Uiso 1 1 calc R U . . .
H27B_2 H 0.6317 0.7186 0.5551 0.039 Uiso 1 1 calc R U . . .
H27C_2 H 0.5057 0.7291 0.4268 0.039 Uiso 1 1 calc R U . . .

loop_
_atom_site_aniso_label
_atom_site_aniso_U_11
_atom_site_aniso_U_22
_atom_site_aniso_U_33
_atom_site_aniso_U_23
_atom_site_aniso_U_13
_atom_site_aniso_U_12
I1_1 0.02095(7) 0.02086(7) 0.01418(6) 0.00043(6) 0.00553(5) -0.00307(6)
N1_2 0.0119(8) 0.0138(8) 0.0139(8) 0.0010(6) 0.0032(7) -0.0005(7)
C1_2 0.0158(11) 0.0220(11) 0.0129(10) 0.0007(8) 0.0011(8) -0.0009(9)
B1_2 0.0125(11) 0.0178(11) 0.0130(10) 0.0004(9) 0.0044(9) 0.0009(9)
N2_2 0.0131(9) 0.0170(9) 0.0127(8) 0.0009(7) 0.0028(7) 0.0037(7)
C2_2 0.0271(13) 0.0261(12) 0.0127(10) -0.0011(9) 0.0065(9) -0.0026(10)
N3_2 0.0156(9) 0.0164(9) 0.0118(8) 0.0008(7) 0.0029(7) 0.0035(7)
C3_2 0.0237(12) 0.0210(11) 0.0206(11) -0.0019(9) 0.0143(10) -0.0019(9)
C4_2 0.0170(11) 0.0151(10) 0.0208(11) 0.0000(8) 0.0091(9) 0.0003(8)
C5_2 0.0134(10) 0.0130(9) 0.0142(9) 0.0007(7) 0.0032(8) -0.0016(8)
C6_2 0.0124(9) 0.0137(9) 0.0126(9) 0.0005(7) 0.0033(8) -0.0003(7)
C7_2 0.0154(11) 0.0240(11) 0.0163(10) 0.0015(9) 0.0007(9) 0.0076(9)
C8_2 0.0181(11) 0.0227(11) 0.0155(10) 0.0013(8) 0.0009(9) 0.0059(9)
C9_2 0.0210(12) 0.0234(12) 0.0227(12) -0.0004(9) 0.0076(10) -0.0032(9)
C10_2 0.0139(10) 0.0163(10) 0.0133(9) 0.0013(8) 0.0039(8) 0.0017(8)
C11_2 0.0157(11) 0.0213(11) 0.0166(10) -0.0007(8) 0.0055(9) 0.0017(8)
C12_2 0.0196(12) 0.0226(12) 0.0255(12) -0.0011(9) 0.0095(10) 0.0074(9)
C13_2 0.0302(13) 0.0170(11) 0.0236(12) 0.0004(9) 0.0091(10) 0.0060(9)
C14_2 0.0268(13) 0.0161(11) 0.0253(12) 0.0025(9) 0.0116(10) -0.0005(9)
C15_2 0.0182(11) 0.0167(10) 0.0177(10) -0.0007(8) 0.0057(9) -0.0001(8)
C16_2 0.0180(11) 0.0179(10) 0.0100(9) -0.0018(8) 0.0036(8) 0.0026(8)
C17_2 0.0257(12) 0.0165(10) 0.0164(10) 0.0005(8) 0.0064(9) -0.0022(9)
C18_2 0.0320(13) 0.0158(11) 0.0211(11) -0.0038(9) 0.0107(10) 0.0017(9)
C19_2 0.0260(12) 0.0234(12) 0.0169(10) 0.0004(9) 0.0098(10) 0.0056(9)
C20_2 0.0210(11) 0.0218(11) 0.0145(10) 0.0034(8) 0.0049(9) 0.0001(9)
C21_2 0.0223(11) 0.0157(10) 0.0109(9) 0.0006(8) 0.0030(8) 0.0005(8)
C22_2 0.0184(12) 0.0284(13) 0.0318(13) 0.0038(10) 0.0139(10) 0.0045(10)
C23_2 0.0453(18) 0.0206(13) 0.0434(17) 0.0038(11) 0.0201(14) 0.0109(12)
C24_2 0.0191(12) 0.0171(11) 0.0367(14) 0.0027(10) 0.0131(11) -0.0014(9)
C25_2 0.0366(15) 0.0216(12) 0.0344(14) -0.0069(10) 0.0173(12) -0.0097(11)
C26_2 0.0413(17) 0.0292(14) 0.0322(14) -0.0024(11) 0.0227(13) 0.0059(12)
C27_2 0.0375(15) 0.0160(11) 0.0259(12) 0.0006(9) 0.0131(11) -0.0009(10)

loop_
_atom_type_symbol
_atom_type_description
_atom_type_scat_dispersion_real
_atom_type_scat_dispersion_imag
_atom_type_scat_source
C C 0.0033 0.0016 'International Tables Vol C Tables 4.2.6.8 and 6.1.1.4'
H H 0.0000 0.0000 'International Tables Vol C Tables 4.2.6.8 and 6.1.1.4'
B B 0.0013 0.0007 'International Tables Vol C Tables 4.2.6.8 and 6.1.1.4'
N N 0.0061 0.0033 'International Tables Vol C Tables 4.2.6.8 and 6.1.1.4'
I I -0.4742 1.8119 'International Tables Vol C Tables 4.2.6.8 and 6.1.1.4'

loop_
_geom_angle_atom_site_label_1
_geom_angle_atom_site_label_2
_geom_angle_atom_site_label_3
_geom_angle
_geom_angle_site_symmetry_1
_geom_angle_site_symmetry_3
_geom_angle_publ_flag
C1_2 N1_2 C5_2 119.02(19) . . ?
C1_2 N1_2 B1_2 126.97(18) . . ?
C5_2 N1_2 B1_2 113.91(17) . . ?
N1_2 C1_2 C2_2 120.4(2) . . ?
C6_2 B1_2 C9_2 110.14(18) . . ?
C6_2 B1_2 C10_2 117.10(18) . . ?
C9_2 B1_2 C10_2 119.18(19) . . ?
C6_2 B1_2 N1_2 92.69(16) . . ?
C9_2 B1_2 N1_2 102.41(17) . . ?
C10_2 B1_2 N1_2 111.01(17) . . ?
C6_2 N2_2 C7_2 111.49(18) . . ?
C6_2 N2_2 C5_2 112.86(17) . . ?
C7_2 N2_2 C5_2 135.64(19) . . ?
C1_2 C2_2 C3_2 120.0(2) . . ?
C6_2 N3_2 C8_2 110.11(18) . . ?
C6_2 N3_2 C16_2 123.56(18) . . ?
C8_2 N3_2 C16_2 126.33(18) . . ?
C2_2 C3_2 C4_2 120.0(2) . . ?
C5_2 C4_2 C3_2 116.5(2) . . ?
N1_2 C5_2 C4_2 124.0(2) . . ?
N1_2 C5_2 N2_2 108.31(18) . . ?
C4_2 C5_2 N2_2 127.7(2) . . ?
N3_2 C6_2 N2_2 105.47(18) . . ?
N3_2 C6_2 B1_2 142.3(2) . . ?
N2_2 C6_2 B1_2 112.05(18) . . ?
C8_2 C7_2 N2_2 105.4(2) . . ?
C7_2 C8_2 N3_2 107.51(19) . . ?
C11_2 C10_2 C15_2 115.9(2) . . ?
C11_2 C10_2 B1_2 121.98(19) . . ?
C15_2 C10_2 B1_2 122.09(19) . . ?
C12_2 C11_2 C10_2 120.6(2) . . ?
C12_2 C11_2 C22_2 116.1(2) . . ?
C10_2 C11_2 C22_2 123.2(2) . . ?
C13_2 C12_2 C11_2 122.8(2) . . ?
C14_2 C13_2 C12_2 116.7(2) . . ?
C14_2 C13_2 C23_2 121.9(2) . . ?
C12_2 C13_2 C23_2 121.3(2) . . ?
C13_2 C14_2 C15_2 122.4(2) . . ?
C14_2 C15_2 C10_2 121.1(2) . . ?
C14_2 C15_2 C24_2 116.2(2) . . ?
C10_2 C15_2 C24_2 122.5(2) . . ?
C21_2 C16_2 C17_2 123.4(2) . . ?
C21_2 C16_2 N3_2 118.52(19) . . ?
C17_2 C16_2 N3_2 118.1(2) . . ?
C16_2 C17_2 C18_2 116.8(2) . . ?
C16_2 C17_2 C25_2 121.2(2) . . ?
C18_2 C17_2 C25_2 121.9(2) . . ?
C19_2 C18_2 C17_2 122.3(2) . . ?
C18_2 C19_2 C20_2 118.9(2) . . ?
C18_2 C19_2 C26_2 121.1(2) . . ?
C20_2 C19_2 C26_2 120.0(2) . . ?
C19_2 C20_2 C21_2 121.2(2) . . ?
C16_2 C21_2 C20_2 117.3(2) . . ?
C16_2 C21_2 C27_2 122.0(2) . . ?
C20_2 C21_2 C27_2 120.6(2) . . ?

loop_
_geom_bond_atom_site_label_1
_geom_bond_atom_site_label_2
_geom_bond_distance
_geom_bond_site_symmetry_2
_geom_bond_publ_flag
N1_2 C1_2 1.345(3) . ?
N1_2 C5_2 1.351(3) . ?
N1_2 B1_2 1.643(3) . ?
C1_2 C2_2 1.379(3) . ?
B1_2 C6_2 1.611(3) . ?
B1_2 C9_2 1.623(3) . ?
B1_2 C10_2 1.631(3) . ?
N2_2 C6_2 1.356(3) . ?
N2_2 C7_2 1.385(3) . ?
N2_2 C5_2 1.403(3) . ?
C2_2 C3_2 1.387(3) . ?
N3_2 C6_2 1.336(3) . ?
N3_2 C8_2 1.399(3) . ?
N3_2 C16_2 1.451(3) . ?
C3_2 C4_2 1.392(3) . ?
C4_2 C5_2 1.376(3) . ?
C7_2 C8_2 1.353(3) . ?
C10_2 C11_2 1.419(3) . ?
C10_2 C15_2 1.422(3) . ?
C11_2 C12_2 1.395(3) . ?
C11_2 C22_2 1.516(3) . ?
C12_2 C13_2 1.389(3) . ?
C13_2 C14_2 1.387(3) . ?
C13_2 C23_2 1.512(3) . ?
C14_2 C15_2 1.393(3) . ?
C15_2 C24_2 1.522(3) . ?
C16_2 C21_2 1.390(3) . ?
C16_2 C17_2 1.392(3) . ?
C17_2 C18_2 1.392(3) . ?
C17_2 C25_2 1.506(3) . ?
C18_2 C19_2 1.385(3) . ?
C19_2 C20_2 1.394(3) . ?
C19_2 C26_2 1.510(3) . ?
C20_2 C21_2 1.400(3) . ?
C21_2 C27_2 1.506(3) . ?
